data_1503504
loop_
_publ_author_name
'Sautier, Brice'
'Lyons, Sarah E.'
'Webb, Michael R.'
'Procter, David J.'

_publ_contact_author
; 
    Madeleine Helliwell 
;
_publ_section_title
;
 Radical cyclization cascades of unsaturated Meldrum's acid derivatives.
;
_journal_issue 1
_journal_name_full 'Organic letters'
_journal_page_first 146
_journal_page_last 149
_journal_paper_doi 10.1021/ol2029367
_journal_volume 14
_journal_year 2012
_chemical_formula_moiety 'C23 H22 Cl2 O2'
_chemical_formula_sum 'C23 H22 Cl2 O2'
_chemical_formula_weight 401.31
_chemical_name_systematic
; 
 ? 
;
_space_group_IT_number 14
_symmetry_cell_setting monoclinic
_symmetry_space_group_name_Hall '-P 2ybc'
_symmetry_space_group_name_H-M 'P 1 21/c 1'
_atom_sites_solution_hydrogens geom
_atom_sites_solution_primary direct
_atom_sites_solution_secondary difmap
_audit_creation_method SHELXL-97
_cell_angle_alpha 90.00
_cell_angle_beta 91.242(3)
_cell_angle_gamma 90.00
_cell_formula_units_Z 4
_cell_length_a 16.897(3)
_cell_length_b 7.9962(12)
_cell_length_c 14.334(2)
_cell_measurement_reflns_used 885
_cell_measurement_temperature 100(2)
_cell_measurement_theta_max 26.52
_cell_measurement_theta_min 2.92
_cell_volume 1936.2(5)
_computing_cell_refinement 'Bruker SMART'
_computing_data_collection 'Bruker SMART'
_computing_data_reduction 'Bruker SAINT'
_computing_molecular_graphics 'Bruker SHELXTL'
_computing_publication_material 'Bruker SHELXTL'
_computing_structure_refinement 'SHELXL-97 (Sheldrick, 1997)'
_computing_structure_solution 'SHELXS-97 (Sheldrick, 1990)'
_diffrn_ambient_temperature 100(2)
_diffrn_measured_fraction_theta_full 0.991
_diffrn_measured_fraction_theta_max 0.991
_diffrn_measurement_device_type 'CCD area detector'
_diffrn_measurement_method 'phi and omega scans'
_diffrn_radiation_monochromator graphite
_diffrn_radiation_source 'fine-focus sealed tube'
_diffrn_radiation_type MoK\a
_diffrn_radiation_wavelength 0.71073
_diffrn_reflns_av_R_equivalents 0.0339
_diffrn_reflns_av_sigmaI/netI 0.0317
_diffrn_reflns_limit_h_max 21
_diffrn_reflns_limit_h_min -20
_diffrn_reflns_limit_k_max 10
_diffrn_reflns_limit_k_min -9
_diffrn_reflns_limit_l_max 17
_diffrn_reflns_limit_l_min -14
_diffrn_reflns_number 10878
_diffrn_reflns_theta_full 26.54
_diffrn_reflns_theta_max 26.54
_diffrn_reflns_theta_min 2.41
_exptl_absorpt_coefficient_mu 0.351
_exptl_absorpt_correction_type none
_exptl_crystal_colour colourless
_exptl_crystal_density_diffrn 1.377
_exptl_crystal_density_method 'not measured'
_exptl_crystal_description block
_exptl_crystal_F_000 840
_exptl_crystal_size_max 0.6
_exptl_crystal_size_mid 0.5
_exptl_crystal_size_min 0.5
_refine_diff_density_max 0.359
_refine_diff_density_min -0.238
_refine_diff_density_rms 0.057
_refine_ls_extinction_method none
_refine_ls_goodness_of_fit_ref 1.022
_refine_ls_hydrogen_treatment constr
_refine_ls_matrix_type full
_refine_ls_number_parameters 244
_refine_ls_number_reflns 3986
_refine_ls_number_restraints 0
_refine_ls_restrained_S_all 1.022
_refine_ls_R_factor_all 0.0475
_refine_ls_R_factor_gt 0.0402
_refine_ls_shift/su_max 0.001
_refine_ls_shift/su_mean 0.000
_refine_ls_structure_factor_coef Fsqd
_refine_ls_weighting_details 'calc w=1/[\s^2^(Fo^2^)+(0.0615P)^2^+0.6766P] where P=(Fo^2^+2Fc^2^)/3'
_refine_ls_weighting_scheme calc
_refine_ls_wR_factor_gt 0.1043
_refine_ls_wR_factor_ref 0.1080
_reflns_number_gt 3457
_reflns_number_total 3986
_reflns_threshold_expression >2sigma(I)
_cod_data_source_file ol2029367_si_002.cif
_cod_data_source_block s3587
_cod_depositor_comments
;
The following automatic conversions were performed:

'_symmetry_cell_setting' value 'Monoclinic' changed to 'monoclinic'
according to /home/saulius/struct/CIF-dictionaries/cif_core.dic
dictionary named 'cif_core.dic' version 2.4.1 from 2010-06-29.

Automatic conversion script
Id: cif_fix_values 1715 2011-07-08 13:25:40Z adriana 
;
_cod_original_sg_symbol_Hall -P2ybc
_cod_original_sg_symbol_H-M P2(1)/c
_cod_database_code 1503504

loop_
_symmetry_equiv_pos_as_xyz
'x, y, z'
'-x, y+1/2, -z+1/2'
'-x, -y, -z'
'x, -y-1/2, z-1/2'

loop_
_atom_site_label
_atom_site_type_symbol
_atom_site_fract_x
_atom_site_fract_y
_atom_site_fract_z
_atom_site_U_iso_or_equiv
_atom_site_adp_type
_atom_site_occupancy
_atom_site_symmetry_multiplicity
_atom_site_calc_flag
_atom_site_refinement_flags
Cl1 Cl 0.56362(3) 0.22313(6) 0.64801(3) 0.02798(14) Uani 1 1 d .
Cl2 Cl 0.44453(3) 0.84279(6) 0.61246(3) 0.03021(14) Uani 1 1 d .
O1 O 0.85639(8) 0.19544(16) 0.50422(9) 0.0271(3) Uani 1 1 d .
O2 O 0.98277(9) 0.27936(18) 0.47296(11) 0.0414(4) Uani 1 1 d .
C1 C 0.92985(12) 0.2601(2) 0.52581(14) 0.0291(4) Uani 1 1 d .
C2 C 0.91426(10) 0.2864(2) 0.62878(13) 0.0253(4) Uani 1 1 d .
C3 C 0.83126(10) 0.2169(2) 0.60390(12) 0.0212(4) Uani 1 1 d .
C4 C 0.77241(10) 0.3602(2) 0.61021(12) 0.0193(3) Uani 1 1 d .
H4 H 0.7482 0.3558 0.6717 0.023 Uiso 1 1 calc R
C5 C 0.82535(10) 0.5181(2) 0.60647(13) 0.0237(4) Uani 1 1 d .
H5A H 0.8356 0.5490 0.5424 0.028 Uiso 1 1 calc R
H5B H 0.8004 0.6116 0.6374 0.028 Uiso 1 1 calc R
C6 C 0.90254(10) 0.4675(2) 0.65803(13) 0.0264(4) Uani 1 1 d .
H6A H 0.9465 0.5367 0.6389 0.032 Uiso 1 1 calc R
H6B H 0.8972 0.4766 0.7251 0.032 Uiso 1 1 calc R
C7 C 0.95512(11) 0.1543(3) 0.69023(15) 0.0336(5) Uani 1 1 d .
H7A H 0.9499 0.1805 0.7559 0.040 Uiso 1 1 calc R
H7B H 1.0108 0.1451 0.6761 0.040 Uiso 1 1 calc R
C8 C 0.91046(11) -0.0078(2) 0.66457(15) 0.0320(5) Uani 1 1 d .
H8A H 0.9158 -0.0896 0.7143 0.038 Uiso 1 1 calc R
H8B H 0.9306 -0.0557 0.6076 0.038 Uiso 1 1 calc R
C9 C 0.82256(11) 0.0463(2) 0.65078(13) 0.0247(4) Uani 1 1 d .
H9 H 0.7945 -0.0316 0.6089 0.030 Uiso 1 1 calc R
C10 C 0.70614(10) 0.3503(2) 0.53560(12) 0.0224(4) Uani 1 1 d .
H10A H 0.7279 0.3748 0.4751 0.027 Uiso 1 1 calc R
H10B H 0.6853 0.2373 0.5336 0.027 Uiso 1 1 calc R
C11 C 0.63960(10) 0.4707(2) 0.55407(12) 0.0207(4) Uani 1 1 d .
C12 C 0.57391(10) 0.4272(2) 0.60611(12) 0.0202(4) Uani 1 1 d .
C13 C 0.51371(10) 0.5396(2) 0.62540(12) 0.0218(4) Uani 1 1 d .
H13 H 0.4705 0.5077 0.6604 0.026 Uiso 1 1 calc R
C14 C 0.52008(10) 0.7010(2) 0.59085(12) 0.0224(4) Uani 1 1 d .
C15 C 0.58370(10) 0.7502(2) 0.53839(13) 0.0241(4) Uani 1 1 d .
H15 H 0.5870 0.8588 0.5155 0.029 Uiso 1 1 calc R
C16 C 0.64245(10) 0.6342(2) 0.52064(12) 0.0238(4) Uani 1 1 d .
H16 H 0.6853 0.6666 0.4852 0.029 Uiso 1 1 calc R
C17 C 0.77958(11) 0.0603(2) 0.74448(13) 0.0239(4) Uani 1 1 d .
H17A H 0.8101 0.1315 0.7865 0.029 Uiso 1 1 calc R
H17B H 0.7283 0.1124 0.7338 0.029 Uiso 1 1 calc R
C18 C 0.76812(10) -0.1085(2) 0.78976(12) 0.0224(4) Uani 1 1 d .
C19 C 0.82355(11) -0.1753(2) 0.85235(13) 0.0243(4) Uani 1 1 d .
H19 H 0.8677 -0.1123 0.8699 0.029 Uiso 1 1 calc R
C20 C 0.81420(12) -0.3344(2) 0.88909(13) 0.0291(4) Uani 1 1 d .
H20 H 0.8522 -0.3777 0.9303 0.035 Uiso 1 1 calc R
C21 C 0.74783(12) -0.4292(2) 0.86416(14) 0.0314(5) Uani 1 1 d .
H21 H 0.7414 -0.5361 0.8885 0.038 Uiso 1 1 calc R
C22 C 0.69167(13) -0.3633(2) 0.80306(14) 0.0322(5) Uani 1 1 d .
H22 H 0.6471 -0.4257 0.7865 0.039 Uiso 1 1 calc R
C23 C 0.70148(11) -0.2046(2) 0.76636(13) 0.0270(4) Uani 1 1 d .
H23 H 0.6632 -0.1613 0.7255 0.032 Uiso 1 1 calc R

loop_
_atom_site_aniso_label
_atom_site_aniso_U_11
_atom_site_aniso_U_22
_atom_site_aniso_U_33
_atom_site_aniso_U_23
_atom_site_aniso_U_13
_atom_site_aniso_U_12
Cl1 0.0351(3) 0.0214(2) 0.0275(2) 0.00471(17) 0.00234(18) -0.00013(17)
Cl2 0.0316(3) 0.0285(2) 0.0305(3) -0.00194(19) -0.00037(19) 0.00975(18)
O1 0.0339(7) 0.0241(7) 0.0237(7) -0.0007(5) 0.0098(5) 0.0027(5)
O2 0.0422(9) 0.0345(8) 0.0487(9) 0.0040(7) 0.0280(7) 0.0029(7)
C1 0.0315(10) 0.0201(9) 0.0362(11) 0.0049(8) 0.0113(8) 0.0057(7)
C2 0.0184(9) 0.0298(10) 0.0280(10) 0.0055(8) 0.0049(7) 0.0031(7)
C3 0.0222(9) 0.0216(8) 0.0198(8) 0.0013(7) 0.0037(7) 0.0028(7)
C4 0.0190(8) 0.0197(8) 0.0191(8) -0.0002(6) 0.0018(6) 0.0020(6)
C5 0.0251(9) 0.0200(8) 0.0261(9) -0.0010(7) 0.0019(7) -0.0001(7)
C6 0.0226(9) 0.0298(10) 0.0268(10) -0.0010(8) 0.0013(7) -0.0043(7)
C7 0.0208(9) 0.0422(12) 0.0378(11) 0.0125(9) 0.0046(8) 0.0090(8)
C8 0.0316(10) 0.0298(10) 0.0353(11) 0.0117(8) 0.0131(8) 0.0121(8)
C9 0.0273(9) 0.0206(9) 0.0265(9) 0.0027(7) 0.0060(7) 0.0037(7)
C10 0.0233(9) 0.0235(9) 0.0204(9) -0.0008(7) -0.0015(7) 0.0012(7)
C11 0.0210(8) 0.0235(9) 0.0173(8) -0.0008(7) -0.0046(6) 0.0009(7)
C12 0.0251(9) 0.0191(8) 0.0163(8) 0.0014(6) -0.0039(7) -0.0013(7)
C13 0.0218(9) 0.0259(9) 0.0177(8) -0.0005(7) -0.0011(6) -0.0005(7)
C14 0.0231(9) 0.0237(9) 0.0204(9) -0.0020(7) -0.0051(7) 0.0051(7)
C15 0.0250(9) 0.0210(8) 0.0261(9) 0.0040(7) -0.0045(7) -0.0016(7)
C16 0.0215(9) 0.0268(9) 0.0230(9) 0.0040(7) -0.0016(7) -0.0020(7)
C17 0.0238(9) 0.0226(9) 0.0253(9) 0.0021(7) 0.0043(7) 0.0032(7)
C18 0.0247(9) 0.0221(8) 0.0207(9) -0.0008(7) 0.0063(7) 0.0017(7)
C19 0.0232(9) 0.0266(9) 0.0233(9) 0.0002(7) 0.0043(7) -0.0001(7)
C20 0.0310(10) 0.0299(10) 0.0268(10) 0.0054(8) 0.0086(8) 0.0091(8)
C21 0.0485(12) 0.0201(9) 0.0264(10) 0.0011(8) 0.0151(9) -0.0010(8)
C22 0.0406(11) 0.0331(11) 0.0233(9) -0.0059(8) 0.0074(8) -0.0147(9)
C23 0.0282(10) 0.0343(10) 0.0187(9) -0.0006(8) 0.0024(7) -0.0025(8)

loop_
_atom_type_symbol
_atom_type_description
_atom_type_scat_dispersion_real
_atom_type_scat_dispersion_imag
_atom_type_scat_source
C C 0.0033 0.0016 'International Tables Vol C Tables 4.2.6.8 and 6.1.1.4'
H H 0.0000 0.0000 'International Tables Vol C Tables 4.2.6.8 and 6.1.1.4'
O O 0.0106 0.0060 'International Tables Vol C Tables 4.2.6.8 and 6.1.1.4'
Cl Cl 0.1484 0.1585 'International Tables Vol C Tables 4.2.6.8 and 6.1.1.4'

loop_
_geom_angle_atom_site_label_1
_geom_angle_atom_site_label_2
_geom_angle_atom_site_label_3
_geom_angle
C1 O1 C3 90.88(13)
O2 C1 O1 126.2(2)
O2 C1 C2 138.3(2)
O1 C1 C2 95.51(14)
C1 C2 C6 115.21(15)
C1 C2 C7 112.19(15)
C6 C2 C7 123.93(17)
C1 C2 C3 84.35(14)
C6 C2 C3 106.46(14)
C7 C2 C3 106.30(15)
O1 C3 C4 109.85(13)
O1 C3 C9 110.27(13)
C4 C3 C9 125.21(14)
O1 C3 C2 89.25(12)
C4 C3 C2 107.88(14)
C9 C3 C2 108.38(14)
C3 C4 C10 112.84(14)
C3 C4 C5 103.48(13)
C10 C4 C5 115.56(14)
C3 C4 H4 108.2
C10 C4 H4 108.2
C5 C4 H4 108.2
C6 C5 C4 104.68(14)
C6 C5 H5A 110.8
C4 C5 H5A 110.8
C6 C5 H5B 110.8
C4 C5 H5B 110.8
H5A C5 H5B 108.9
C2 C6 C5 103.39(14)
C2 C6 H6A 111.1
C5 C6 H6A 111.1
C2 C6 H6B 111.1
C5 C6 H6B 111.1
H6A C6 H6B 109.0
C2 C7 C8 103.35(16)
C2 C7 H7A 111.1
C8 C7 H7A 111.1
C2 C7 H7B 111.1
C8 C7 H7B 111.1
H7A C7 H7B 109.1
C7 C8 C9 104.94(15)
C7 C8 H8A 110.8
C9 C8 H8A 110.8
C7 C8 H8B 110.8
C9 C8 H8B 110.8
H8A C8 H8B 108.8
C3 C9 C17 111.66(14)
C3 C9 C8 101.74(14)
C17 C9 C8 112.04(16)
C3 C9 H9 110.4
C17 C9 H9 110.4
C8 C9 H9 110.4
C11 C10 C4 112.37(14)
C11 C10 H10A 109.1
C4 C10 H10A 109.1
C11 C10 H10B 109.1
C4 C10 H10B 109.1
H10A C10 H10B 107.9
C16 C11 C12 116.86(16)
C16 C11 C10 120.47(16)
C12 C11 C10 122.66(16)
C13 C12 C11 122.65(16)
C13 C12 Cl1 117.16(13)
C11 C12 Cl1 120.17(13)
C14 C13 C12 117.89(16)
C14 C13 H13 121.1
C12 C13 H13 121.1
C15 C14 C13 121.75(16)
C15 C14 Cl2 119.57(14)
C13 C14 Cl2 118.66(14)
C14 C15 C16 118.54(16)
C14 C15 H15 120.7
C16 C15 H15 120.7
C15 C16 C11 122.30(17)
C15 C16 H16 118.8
C11 C16 H16 118.8
C18 C17 C9 112.07(14)
C18 C17 H17A 109.2
C9 C17 H17A 109.2
C18 C17 H17B 109.2
C9 C17 H17B 109.2
H17A C17 H17B 107.9
C19 C18 C23 118.15(17)
C19 C18 C17 121.97(16)
C23 C18 C17 119.84(16)
C20 C19 C18 121.12(18)
C20 C19 H19 119.4
C18 C19 H19 119.4
C19 C20 C21 119.96(18)
C19 C20 H20 120.0
C21 C20 H20 120.0
C22 C21 C20 119.49(17)
C22 C21 H21 120.3
C20 C21 H21 120.3
C21 C22 C23 120.27(18)
C21 C22 H22 119.9
C23 C22 H22 119.9
C22 C23 C18 120.99(18)
C22 C23 H23 119.5
C18 C23 H23 119.5

loop_
_geom_bond_atom_site_label_1
_geom_bond_atom_site_label_2
_geom_bond_distance
Cl1 C12 1.7489(17)
Cl2 C14 1.7402(18)
O1 C1 1.374(2)
O1 C3 1.509(2)
O2 C1 1.194(2)
C1 C2 1.520(3)
C2 C6 1.522(3)
C2 C7 1.531(3)
C2 C3 1.543(3)
C3 C4 1.521(2)
C3 C9 1.529(2)
C4 C10 1.534(2)
C4 C5 1.549(2)
C4 H4 0.9800
C5 C6 1.539(3)
C5 H5A 0.9700
C5 H5B 0.9700
C6 H6A 0.9700
C6 H6B 0.9700
C7 C8 1.540(3)
C7 H7A 0.9700
C7 H7B 0.9700
C8 C9 1.556(3)
C8 H8A 0.9700
C8 H8B 0.9700
C9 C17 1.545(2)
C9 H9 0.9800
C10 C11 1.508(2)
C10 H10A 0.9700
C10 H10B 0.9700
C11 C16 1.393(2)
C11 C12 1.395(2)
C12 C13 1.390(2)
C13 C14 1.387(2)
C13 H13 0.9300
C14 C15 1.382(3)
C15 C16 1.386(3)
C15 H15 0.9300
C16 H16 0.9300
C17 C18 1.512(2)
C17 H17A 0.9700
C17 H17B 0.9700
C18 C19 1.390(3)
C18 C23 1.398(3)
C19 C20 1.387(3)
C19 H19 0.9300
C20 C21 1.394(3)
C20 H20 0.9300
C21 C22 1.382(3)
C21 H21 0.9300
C22 C23 1.385(3)
C22 H22 0.9300
C23 H23 0.9300

loop_
_geom_torsion_atom_site_label_1
_geom_torsion_atom_site_label_2
_geom_torsion_atom_site_label_3
_geom_torsion_atom_site_label_4
_geom_torsion
C3 O1 C1 O2 -179.74(19)
C3 O1 C1 C2 1.03(13)
O2 C1 C2 C6 74.4(3)
O1 C1 C2 C6 -106.56(16)
O2 C1 C2 C7 -74.8(3)
O1 C1 C2 C7 104.32(16)
O2 C1 C2 C3 179.9(2)
O1 C1 C2 C3 -1.01(13)
C1 O1 C3 C4 107.76(15)
C1 O1 C3 C9 -110.35(15)
C1 O1 C3 C2 -1.01(13)
C1 C2 C3 O1 0.91(12)
C6 C2 C3 O1 115.56(14)
C7 C2 C3 O1 -110.59(15)
C1 C2 C3 C4 -109.73(14)
C6 C2 C3 C4 4.91(18)
C7 C2 C3 C4 138.77(15)
C1 C2 C3 C9 112.05(14)
C6 C2 C3 C9 -133.30(15)
C7 C2 C3 C9 0.55(19)
O1 C3 C4 C10 47.84(18)
C9 C3 C4 C10 -87.0(2)
C2 C3 C4 C10 143.68(15)
O1 C3 C4 C5 -77.77(16)
C9 C3 C4 C5 147.36(17)
C2 C3 C4 C5 18.07(17)
C3 C4 C5 C6 -34.36(17)
C10 C4 C5 C6 -158.20(14)
C1 C2 C6 C5 65.45(19)
C7 C2 C6 C5 -149.49(17)
C3 C2 C6 C5 -26.01(18)
C4 C5 C6 C2 37.55(17)
C1 C2 C7 C8 -67.73(19)
C6 C2 C7 C8 146.30(17)
C3 C2 C7 C8 22.76(19)
C2 C7 C8 C9 -37.85(19)
O1 C3 C9 C17 -167.38(14)
C4 C3 C9 C17 -32.7(2)
C2 C3 C9 C17 96.43(17)
O1 C3 C9 C8 72.96(17)
C4 C3 C9 C8 -152.32(17)
C2 C3 C9 C8 -23.23(18)
C7 C8 C9 C3 37.61(18)
C7 C8 C9 C17 -81.78(18)
C3 C4 C10 C11 168.28(14)
C5 C4 C10 C11 -72.92(19)
C4 C10 C11 C16 87.7(2)
C4 C10 C11 C12 -90.88(19)
C16 C11 C12 C13 -0.6(2)
C10 C11 C12 C13 178.09(16)
C16 C11 C12 Cl1 178.06(13)
C10 C11 C12 Cl1 -3.3(2)
C11 C12 C13 C14 0.1(3)
Cl1 C12 C13 C14 -178.56(13)
C12 C13 C14 C15 0.3(3)
C12 C13 C14 Cl2 178.91(13)
C13 C14 C15 C16 -0.3(3)
Cl2 C14 C15 C16 -178.83(14)
C14 C15 C16 C11 -0.2(3)
C12 C11 C16 C15 0.6(3)
C10 C11 C16 C15 -178.06(16)
C3 C9 C17 C18 177.99(15)
C8 C9 C17 C18 -68.6(2)
C9 C17 C18 C19 90.8(2)
C9 C17 C18 C23 -86.9(2)
C23 C18 C19 C20 1.5(3)
C17 C18 C19 C20 -176.28(16)
C18 C19 C20 C21 -0.8(3)
C19 C20 C21 C22 -0.2(3)
C20 C21 C22 C23 0.4(3)
C21 C22 C23 C18 0.3(3)
C19 C18 C23 C22 -1.2(3)
C17 C18 C23 C22 176.56(16)
